data_2018482
loop_
_publ_author_name
'Y\'epes, Andr\'es F.'
'Palma, Alirio'
'Marchal, Antonio'
'Cobo, Justo'
'Glidewell, Christopher'

_publ_section_title
;
 2-Amino-6-methoxy-4-(4-methylanilino)-5-nitrosopyrimidine and ethyl
 <i>N</i>-[4-(adamantan-1-ylamino)-2-amino-5-nitrosopyrimidin-6-yl]-3-aminopropionate:
 polarized electronic structures and hydrogen-bonded supramolecular
 assembly in one and two dimensions
;
_journal_coeditor_code SF3170
_journal_issue 5
_journal_name_full 'Acta Crystallographica Section C'
_journal_page_first o199
_journal_page_last o203
_journal_paper_doi 10.1107/S0108270112017921
_journal_volume 68
_journal_year 2012
_chemical_formula_iupac 'C12 H13 N5 O2'
_chemical_formula_moiety 'C12 H13 N5 O2'
_chemical_formula_sum 'C12 H13 N5 O2'
_chemical_formula_weight 259.27
_chemical_name_systematic
;
2-Amino-6-methoxy-4-(4-methylanilino)-5-nitrosopyrimidine
;
_space_group_IT_number 2
_symmetry_cell_setting triclinic
_symmetry_space_group_name_Hall '-P 1'
_symmetry_space_group_name_H-M 'P -1'
_atom_sites_solution_hydrogens geom
_atom_sites_solution_primary direct
_atom_sites_solution_secondary difmap
_cell_angle_alpha 102.90(2)
_cell_angle_beta 92.64(3)
_cell_angle_gamma 101.144(19)
_cell_formula_units_Z 2
_cell_length_a 6.975(2)
_cell_length_b 7.4704(10)
_cell_length_c 12.161(4)
_cell_measurement_reflns_used 2765
_cell_measurement_temperature 120(2)
_cell_measurement_theta_max 27.50
_cell_measurement_theta_min 2.86
_cell_volume 603.4(3)
_computing_cell_refinement 'DIRAX/LSQ (Duisenberg <i>et al.</i>, 2000)'
_computing_data_collection 'COLLECT (Nonius, 1999)'
_computing_data_reduction 'EVALCCD (Duisenberg <i>et al.</i>, 2003)'
_computing_molecular_graphics 'PLATON (Spek, 2009)'
_computing_publication_material
;
SHELXL97 (Sheldrick, 2008) and PLATON (Spek, 2009)
;
_computing_structure_refinement 'SHELXL97 (Sheldrick, 2008)'
_computing_structure_solution 'SIR2004 (Burla <i>et al.</i>, 2005)'
_diffrn_ambient_temperature 120(2)
_diffrn_detector_area_resol_mean 9.091
_diffrn_measured_fraction_theta_full 1.000
_diffrn_measured_fraction_theta_max 1.000
_diffrn_measurement_device_type 'Bruker Nonius KappaCCD area-detector'
_diffrn_measurement_method '\f and \w scans'
_diffrn_radiation_monochromator graphite
_diffrn_radiation_source 'Bruker Nonius FR591 rotating anode'
_diffrn_radiation_type 'Mo K\a'
_diffrn_radiation_wavelength 0.71073
_diffrn_reflns_av_R_equivalents 0.0790
_diffrn_reflns_av_sigmaI/netI 0.0534
_diffrn_reflns_limit_h_max 8
_diffrn_reflns_limit_h_min -8
_diffrn_reflns_limit_k_max 9
_diffrn_reflns_limit_k_min -9
_diffrn_reflns_limit_l_max 14
_diffrn_reflns_limit_l_min -14
_diffrn_reflns_number 12902
_diffrn_reflns_theta_full 25.50
_diffrn_reflns_theta_max 25.50
_diffrn_reflns_theta_min 2.86
_diffrn_standards_decay_% 0
_diffrn_standards_interval_count 0
_diffrn_standards_interval_time 0
_diffrn_standards_number 0
_exptl_absorpt_coefficient_mu 0.102
_exptl_absorpt_correction_T_max 0.986
_exptl_absorpt_correction_T_min 0.960
_exptl_absorpt_correction_type multi-scan
_exptl_absorpt_process_details '(SADABS; Sheldrick, 2003)'
_exptl_crystal_colour brown
_exptl_crystal_density_diffrn 1.427
_exptl_crystal_density_method 'not measured'
_exptl_crystal_description needle
_exptl_crystal_F_000 272
_exptl_crystal_size_max 0.31
_exptl_crystal_size_mid 0.17
_exptl_crystal_size_min 0.14
_refine_diff_density_max 0.366
_refine_diff_density_min -0.363
_refine_ls_extinction_method none
_refine_ls_goodness_of_fit_ref 1.065
_refine_ls_hydrogen_treatment constr
_refine_ls_matrix_type full
_refine_ls_number_parameters 174
_refine_ls_number_reflns 2249
_refine_ls_number_restraints 0
_refine_ls_restrained_S_all 1.065
_refine_ls_R_factor_all 0.0935
_refine_ls_R_factor_gt 0.0672
_refine_ls_shift/su_max 0.001
_refine_ls_shift/su_mean 0.000
_refine_ls_structure_factor_coef Fsqd
_refine_ls_weighting_details 'w = 1/[\s^2^(Fo^2^)+(0.1102P)^2^+0.5230P] where P=(Fo^2^+2Fc^2^)/3'
_refine_ls_weighting_scheme calc
_refine_ls_wR_factor_gt 0.1825
_refine_ls_wR_factor_ref 0.2030
_reflns_number_gt 1607
_reflns_number_total 2249
_reflns_threshold_expression I>2\s(I)
_cod_data_source_file sf3170.cif
_cod_data_source_block I
_cod_database_code 2018482
_cod_database_fobs_code 2018482

loop_
_symmetry_equiv_pos_as_xyz
'x, y, z'
'-x, -y, -z'

loop_
_atom_site_type_symbol
_atom_site_label
_atom_site_fract_x
_atom_site_fract_y
_atom_site_fract_z
_atom_site_U_iso_or_equiv
_atom_site_adp_type
_atom_site_calc_flag
_atom_site_refinement_flags
_atom_site_occupancy
_atom_site_symmetry_multiplicity
N N1 0.3124(4) 0.4838(3) 0.4001(2) 0.0249(6) Uani d . 1 1
C C2 0.4249(4) 0.3550(4) 0.3585(2) 0.0223(7) Uani d . 1 1
N N3 0.5858(4) 0.3819(3) 0.3043(2) 0.0235(6) Uani d . 1 1
C C4 0.6450(4) 0.5515(4) 0.2851(2) 0.0215(7) Uani d . 1 1
C C5 0.5399(4) 0.7013(4) 0.3247(2) 0.0230(7) Uani d . 1 1
C C6 0.3716(4) 0.6502(4) 0.3820(2) 0.0231(7) Uani d . 1 1
N N21 0.3639(4) 0.1857(3) 0.3773(2) 0.0286(7) Uani d . 1 1
H H21A 0.2305 0.1614 0.4095 0.034 Uiso d R 1 1
H H21B 0.4354 0.0799 0.3548 0.034 Uiso d R 1 1
N N41 0.8010(4) 0.5909(3) 0.2287(2) 0.0239(6) Uani d . 1 1
H H41 0.8356 0.7086 0.2238 0.029 Uiso d R 1 1
C C41 0.9353(4) 0.4794(4) 0.1827(2) 0.0232(7) Uani d . 1 1
C C42 1.0956(4) 0.5695(4) 0.1397(3) 0.0261(7) Uani d . 1 1
H H42 1.1113 0.6994 0.1419 0.031 Uiso calc R 1 1
C C43 1.2346(5) 0.4720(4) 0.0931(3) 0.0282(7) Uani d . 1 1
H H43 1.3442 0.5367 0.0639 0.034 Uiso calc R 1 1
C C44 1.2164(5) 0.2807(4) 0.0882(3) 0.0275(7) Uani d . 1 1
C C45 1.0528(5) 0.1948(4) 0.1314(3) 0.0270(7) Uani d . 1 1
H H45 1.0366 0.0646 0.1289 0.032 Uiso calc R 1 1
C C46 0.9119(5) 0.2873(4) 0.1781(3) 0.0262(7) Uani d . 1 1
H H46 0.8014 0.2222 0.2063 0.031 Uiso calc R 1 1
C C47 1.3662(5) 0.1737(5) 0.0387(3) 0.0343(8) Uani d . 1 1
H H47A 1.3530 0.0573 0.0648 0.051 Uiso calc R 1 1
H H47B 1.4982 0.2506 0.0632 0.051 Uiso calc R 1 1
H H47C 1.3450 0.1434 -0.0442 0.051 Uiso calc R 1 1
N N51 0.5875(4) 0.8800(3) 0.3143(2) 0.0296(7) Uani d . 1 1
O O51 0.7389(3) 0.9282(3) 0.2644(2) 0.0376(7) Uani d . 1 1
O O61 0.2721(3) 0.7846(3) 0.41860(18) 0.0277(6) Uani d . 1 1
C C61 0.1092(5) 0.7378(4) 0.4839(3) 0.0315(8) Uani d . 1 1
H H61A 0.0177 0.6250 0.4402 0.047 Uiso calc R 1 1
H H61B 0.0412 0.8425 0.5007 0.047 Uiso calc R 1 1
H H61C 0.1585 0.7141 0.5549 0.047 Uiso calc R 1 1

loop_
_atom_site_aniso_label
_atom_site_aniso_U_11
_atom_site_aniso_U_22
_atom_site_aniso_U_33
_atom_site_aniso_U_12
_atom_site_aniso_U_13
_atom_site_aniso_U_23
N1 0.0272(14) 0.0176(13) 0.0317(14) 0.0094(10) 0.0048(11) 0.0052(10)
C2 0.0267(16) 0.0136(14) 0.0287(16) 0.0078(11) 0.0027(13) 0.0060(12)
N3 0.0261(14) 0.0159(13) 0.0305(14) 0.0078(10) 0.0040(11) 0.0066(10)
C4 0.0249(16) 0.0169(14) 0.0239(15) 0.0074(11) 0.0018(12) 0.0047(11)
C5 0.0269(16) 0.0161(15) 0.0283(16) 0.0084(12) 0.0034(13) 0.0063(12)
C6 0.0267(16) 0.0163(15) 0.0273(16) 0.0100(12) 0.0006(13) 0.0031(12)
N21 0.0327(15) 0.0175(14) 0.0399(16) 0.0110(11) 0.0115(12) 0.0090(11)
N41 0.0249(14) 0.0147(13) 0.0354(15) 0.0079(10) 0.0070(11) 0.0091(10)
C41 0.0267(16) 0.0209(16) 0.0234(15) 0.0096(12) 0.0025(12) 0.0041(12)
C42 0.0284(17) 0.0197(16) 0.0328(17) 0.0081(12) 0.0050(13) 0.0086(13)
C43 0.0265(17) 0.0271(17) 0.0311(17) 0.0041(13) 0.0032(13) 0.0079(13)
C44 0.0294(17) 0.0263(16) 0.0266(16) 0.0102(13) 0.0014(13) 0.0024(13)
C45 0.0311(17) 0.0165(15) 0.0341(17) 0.0090(12) 0.0042(14) 0.0036(12)
C46 0.0278(16) 0.0202(15) 0.0317(17) 0.0066(12) 0.0043(13) 0.0069(13)
C47 0.0298(18) 0.0316(19) 0.0410(19) 0.0119(14) 0.0055(15) 0.0026(15)
N51 0.0360(16) 0.0179(13) 0.0393(16) 0.0096(11) 0.0107(12) 0.0111(11)
O51 0.0443(15) 0.0189(12) 0.0562(16) 0.0109(10) 0.0236(12) 0.0155(11)
O61 0.0317(12) 0.0166(11) 0.0402(13) 0.0136(9) 0.0104(10) 0.0087(9)
C61 0.0318(18) 0.0209(16) 0.048(2) 0.0152(13) 0.0153(15) 0.0099(14)

loop_
_atom_type_symbol
_atom_type_description
_atom_type_scat_dispersion_real
_atom_type_scat_dispersion_imag
_atom_type_scat_source
C C 0.0033 0.0016 'International Tables Vol C Tables 4.2.6.8 and 6.1.1.4'
H H 0.0000 0.0000 'International Tables Vol C Tables 4.2.6.8 and 6.1.1.4'
N N 0.0061 0.0033 'International Tables Vol C Tables 4.2.6.8 and 6.1.1.4'
O O 0.0106 0.0060 'International Tables Vol C Tables 4.2.6.8 and 6.1.1.4'

loop_
_geom_angle_atom_site_label_1
_geom_angle_atom_site_label_2
_geom_angle_atom_site_label_3
_geom_angle
C6 N1 C2 115.0(2)
N21 C2 N3 117.4(2)
N21 C2 N1 114.7(3)
N3 C2 N1 127.9(3)
C4 N3 C2 116.9(2)
N3 C4 N41 121.5(3)
N3 C4 C5 120.9(3)
N41 C4 C5 117.6(3)
N51 C5 C6 117.8(2)
N51 C5 C4 126.9(3)
C6 C5 C4 115.2(2)
N1 C6 O61 119.6(3)
N1 C6 C5 124.0(3)
O61 C6 C5 116.4(3)
C2 N21 H21A 116.6
C2 N21 H21B 123.2
H21A N21 H21B 119.9
C4 N41 C41 131.1(3)
C4 N41 H41 115.9
C41 N41 H41 112.8
C42 C41 C46 119.4(3)
C42 C41 N41 116.5(3)
C46 C41 N41 124.0(3)
C41 C42 C43 120.6(3)
C41 C42 H42 119.7
C43 C42 H42 119.7
C42 C43 C44 121.4(3)
C42 C43 H43 119.3
C44 C43 H43 119.3
C45 C44 C43 116.4(3)
C45 C44 C47 121.7(3)
C43 C44 C47 121.9(3)
C46 C45 C44 123.7(3)
C46 C45 H45 118.1
C44 C45 H45 118.1
C45 C46 C41 118.5(3)
C45 C46 H46 120.8
C41 C46 H46 120.8
C44 C47 H47A 109.5
C44 C47 H47B 109.5
H47A C47 H47B 109.5
C44 C47 H47C 109.5
H47A C47 H47C 109.5
H47B C47 H47C 109.5
O51 N51 C5 118.5(2)
C6 O61 C61 116.7(2)
O61 C61 H61A 109.5
O61 C61 H61B 109.5
H61A C61 H61B 109.5
O61 C61 H61C 109.5
H61A C61 H61C 109.5
H61B C61 H61C 109.5

loop_
_geom_bond_atom_site_label_1
_geom_bond_atom_site_label_2
_geom_bond_distance
N1 C6 1.303(4)
N1 C2 1.382(4)
C2 N21 1.328(4)
C2 N3 1.332(4)
N3 C4 1.331(4)
C4 N41 1.332(4)
C4 C5 1.460(4)
C5 N51 1.347(4)
C5 C6 1.424(4)
C6 O61 1.336(3)
N21 H21A 1.0248
N21 H21B 1.0084
N41 C41 1.424(4)
N41 H41 0.8820
C41 C42 1.377(4)
C41 C46 1.400(4)
C42 C43 1.389(4)
C42 H42 0.9500
C43 C44 1.398(4)
C43 H43 0.9500
C44 C45 1.383(5)
C44 C47 1.503(4)
C45 C46 1.380(4)
C45 H45 0.9500
C46 H46 0.9500
C47 H47A 0.9800
C47 H47B 0.9800
C47 H47C 0.9800
N51 O51 1.273(3)
O61 C61 1.448(4)
C61 H61A 0.9800
C61 H61B 0.9800
C61 H61C 0.9800

loop_
_geom_hbond_atom_site_label_D
_geom_hbond_atom_site_label_H
_geom_hbond_atom_site_label_A
_geom_hbond_site_symmetry_A
_geom_hbond_distance_DH
_geom_hbond_distance_HA
_geom_hbond_distance_DA
_geom_hbond_angle_DHA
_geom_hbond_publ_flag
N21 H21B N51 1_545 1.01 1.98 2.990(4) 177 no
N41 H41 O51 . 0.88 1.87 2.584(3) 137 no
C46 H46 O51 1_545 0.95 2.42 3.143(4) 133 no

loop_
_geom_torsion_atom_site_label_1
_geom_torsion_atom_site_label_2
_geom_torsion_atom_site_label_3
_geom_torsion_atom_site_label_4
_geom_torsion
C6 N1 C2 N21 180.0(3)
C6 N1 C2 N3 1.1(4)
N21 C2 N3 C4 179.5(3)
N1 C2 N3 C4 -1.6(5)
C2 N3 C4 N41 -178.1(3)
C2 N3 C4 C5 1.6(4)
N3 C4 C5 N51 177.7(3)
N41 C4 C5 N51 -2.6(5)
N3 C4 C5 C6 -1.2(4)
N41 C4 C5 C6 178.5(3)
C2 N1 C6 O61 179.8(2)
C2 N1 C6 C5 -0.6(4)
N51 C5 C6 N1 -178.3(3)
C4 C5 C6 N1 0.7(4)
N51 C5 C6 O61 1.4(4)
C4 C5 C6 O61 -179.7(2)
N3 C4 N41 C41 -2.3(5)
C5 C4 N41 C41 178.0(3)
C4 N41 C41 C42 -173.0(3)
C4 N41 C41 C46 7.7(5)
C46 C41 C42 C43 -0.7(5)
N41 C41 C42 C43 180.0(3)
C41 C42 C43 C44 0.1(5)
C42 C43 C44 C45 0.4(5)
C42 C43 C44 C47 -179.6(3)
C43 C44 C45 C46 -0.3(5)
C47 C44 C45 C46 179.8(3)
C44 C45 C46 C41 -0.3(5)
C42 C41 C46 C45 0.8(4)
N41 C41 C46 C45 -179.9(3)
C6 C5 N51 O51 179.2(3)
C4 C5 N51 O51 0.4(5)
N1 C6 O61 C61 4.0(4)
C5 C6 O61 C61 -175.7(3)

loop_
_cod_related_entry_id
_cod_related_entry_database
_cod_related_entry_code
1 ChemSpider 30654367
